data_1526764
loop_
_publ_author_name
'Kremenovic, A.'
'Spasojevic-de Bire, A.'
'Colomban, P.'
'Sciau, P.'
'Dimitrijevic, R.'
'Mioc, U.B.'

_publ_section_title
;
 Keggin's ion structural modification and expansion of
 dodecatungstophosphoric acid hexahydrate induced by temperature treatment
 : in situ X-ray powder diffraction and Raman investigations
;
_journal_name_full 'Solid State Ionics'
_journal_page_first 39
_journal_page_last 53
_journal_volume 132
_journal_year 2000
_chemical_formula_sum 'H15 O46 P W12'
_chemical_name_systematic 'H3 P W12 O40 (H2 O)6'
_space_group_IT_number 224
_symmetry_space_group_name_Hall '-P 4bc 2bc 3'
_symmetry_space_group_name_H-M 'P n -3 m :2'
_cell_angle_alpha 90
_cell_angle_beta 90
_cell_angle_gamma 90
_cell_formula_units_Z 2
_cell_length_a 12.1555
_cell_length_b 12.1555
_cell_length_c 12.1555
_cell_volume 1796.050
_citation_journal_id_ASTM SSIOD3
_cod_data_source_file Kremenovic_SSIOD3_2000_578.cif
_cod_data_source_block H15O46P1W12
_cod_original_cell_volume 1796.05
_cod_original_formula_sum 'H15 O46 P1 W12'
_cod_database_code 1526764

loop_
_symmetry_equiv_pos_as_xyz
x,y,z
-y,x+1/2,z+1/2
-x+1/2,-y+1/2,z
y+1/2,-x,z+1/2
x,-y+1/2,-z+1/2
y+1/2,x+1/2,-z
-x+1/2,y,-z+1/2
-y,-x,-z
z,x,y
-x,z+1/2,y+1/2
-z+1/2,-x+1/2,y
x+1/2,-z,y+1/2
z,-x+1/2,-y+1/2
x+1/2,z+1/2,-y
-z+1/2,x,-y+1/2
-x,-z,-y
y,z,x
y,-z+1/2,-x+1/2
z+1/2,y+1/2,-x
-y+1/2,z,-x+1/2
-z,-y,-x
-y+1/2,-z+1/2,x
z+1/2,-y,x+1/2
-z,y+1/2,x+1/2
-x,-y,-z
y,-x-1/2,-z-1/2
x-1/2,y-1/2,-z
-y-1/2,x,-z-1/2
-x,y-1/2,z-1/2
-y-1/2,-x-1/2,z
x-1/2,-y,z-1/2
y,x,z
-z,-x,-y
x,-z-1/2,-y-1/2
z-1/2,x-1/2,-y
-x-1/2,z,-y-1/2
-z,x-1/2,y-1/2
-x-1/2,-z-1/2,y
z-1/2,-x,y-1/2
x,z,y
-y,-z,-x
-y,z-1/2,x-1/2
-z-1/2,-y-1/2,x
y-1/2,-z,x-1/2
z,y,x
y-1/2,z-1/2,-x
-z-1/2,y,-x-1/2
z,-y-1/2,-x-1/2

loop_
_atom_site_label
_atom_site_type_symbol
_atom_site_fract_x
_atom_site_fract_y
_atom_site_fract_z
_atom_site_occupancy
_atom_site_U_iso_or_equiv
O5 O-2 0.75 0.166 0.25 0.5 0.0
O2 O-2 0.6559 0.6559 0.507 1 0.0
P1 P+5 0.75 0.75 0.75 1 0.0
O4 O-2 0.735 0.0533 0.0533 1 0.0
O3 O-2 0.8699 0.8699 0.026 1 0.0
W1 W+6 0.75838 0.95668 0.95668 1 0.0
O1 O-2 0.82 0.82 0.82 1 0.0
